data_9013454
loop_
_publ_author_name
'Mitchell, R. H.'
'Ross, K. C.'
'Potter, E. G.'

_publ_section_title
;Crystal structures of CsFe2S3 and RbFe2S3: Synthetic analogs of rasvumite
 KFe2S3 Locality: synthetic
;
_journal_name_full 'Journal of Solid State Chemistry'
_journal_page_first 1867
_journal_page_last 1872
_journal_paper_doi 10.1016/j.jssc.2004.01.007
_journal_volume 177
_journal_year 2004
_chemical_compound_source Synthetic
_chemical_formula_structural (Rb0.5Cs0.5)Fe2S3
_chemical_formula_sum 'Cs0.5 Fe2 Rb0.5 S3'
_chemical_name_mineral Pautovite
_space_group_IT_number 63
_symmetry_space_group_name_Hall '-C 2c 2'
_symmetry_space_group_name_H-M 'C m c m'
_cell_angle_alpha 90
_cell_angle_beta 90
_cell_angle_gamma 90
_cell_length_a 9.4144
_cell_length_b 11.4632
_cell_formula_units_Z 4
_cell_length_c 5.4691
_cell_volume 590.221
_database_code_amcsd 0014045
_exptl_crystal_density_diffrn 3.568
_cod_original_formula_sum '(Cs.5 Rb.5) Fe2 S3'
_cod_database_code 9013454

loop_
_space_group_symop_operation_xyz
x,y,z
1/2+x,1/2+y,z
x,-y,1/2+z
1/2+x,1/2-y,1/2+z
-x,y,1/2-z
1/2-x,1/2+y,1/2-z
-x,y,z
1/2-x,1/2+y,z
x,-y,-z
1/2+x,1/2-y,-z
x,y,1/2-z
1/2+x,1/2+y,1/2-z
-x,-y,1/2+z
1/2-x,1/2-y,1/2+z
-x,-y,-z
1/2-x,1/2-y,-z

loop_
_atom_site_label
_atom_site_fract_x
_atom_site_fract_y
_atom_site_fract_z
_atom_site_occupancy
_atom_site_U_iso_or_equiv
Cs 0.50000 0.16740 0.25000 0.50000 0.01406
Rb 0.50000 0.16740 0.25000 0.50000 0.01406
Fe 0.35630 0.50000 0.00000 1.00000 0.02064
S1 0.50000 0.61900 0.25000 1.00000 0.01773
S2 0.22340 0.38920 0.25000 1.00000 0.01773

loop_
_cod_related_entry_id
_cod_related_entry_database
_cod_related_entry_code
1 AMCSD 0014045
